data_7713372
loop_
_publ_author_name
'Arion, Vladimir'
'Wittmann, Christopher'
'D\"om\"ot\"or, Orsolya'
'Kuznetcova, Irina'
'Spengler, Gabriella'
'Reynisson, Johannes'
'Holder, Lauren'
'Miller, Gavin John'
'Enyedy, Eva A.'
'Bai, Ruoli'
'Hamel, Ernest'

_publ_section_title
;
 Indolo[2,3-e]benzazocines and indolo[2,3-f]benzazonines and their
 copper(II) complexes as microtubule destabilizing agents
;
_journal_name_full 'Dalton Transactions'
_journal_paper_doi 10.1039/D3DT01632C
_journal_year 2023
_chemical_formula_moiety 'C17 H14 N2 S, 0.5(C H4 O)'
_chemical_formula_sum 'C17.5 H16 N2 O0.5 S'
_chemical_formula_weight 294.38
_space_group_crystal_system triclinic
_space_group_IT_number 2
_space_group_name_Hall '-P 1'
_space_group_name_H-M_alt 'P -1'
_atom_sites_solution_hydrogens mixed
_audit_creation_method SHELXL-2014
_audit_update_record
;
2023-05-10 deposited with the CCDC.	2023-07-03 downloaded from the CCDC.
;
_cell_angle_alpha 108.2046(11)
_cell_angle_beta 100.2398(10)
_cell_angle_gamma 92.5769(7)
_cell_formula_units_Z 4
_cell_length_a 9.1130(2)
_cell_length_b 10.6532(2)
_cell_length_c 16.7093(5)
_cell_measurement_reflns_used 9918
_cell_measurement_temperature 100(2)
_cell_measurement_theta_max 44.23
_cell_measurement_theta_min 2.62
_cell_volume 1507.65(6)
_computing_cell_refinement 'SAINT v8.38A'
_computing_data_collection 'Bruker APEX2'
_computing_data_reduction 'SAINT v8.38A'
_computing_molecular_graphics 'Bruker SHELXTL'
_computing_publication_material 'Bruker SHELXTL'
_computing_structure_refinement 'SHELXL-2014 (Sheldrick, 2014)'
_computing_structure_solution 'SHELXS-2014 (Sheldrick, 2014)'
_diffrn_ambient_temperature 100(2)
_diffrn_measured_fraction_theta_full 0.997
_diffrn_measured_fraction_theta_max 0.980
_diffrn_measurement_device_type 'Bruker APEX-II CCD'
_diffrn_measurement_method '\f and \w scans'
_diffrn_radiation_type MoK\a
_diffrn_radiation_wavelength 0.71073
_diffrn_reflns_av_R_equivalents 0.0303
_diffrn_reflns_av_unetI/netI 0.0380
_diffrn_reflns_Laue_measured_fraction_full 0.997
_diffrn_reflns_Laue_measured_fraction_max 0.980
_diffrn_reflns_limit_h_max 14
_diffrn_reflns_limit_h_min -14
_diffrn_reflns_limit_k_max 15
_diffrn_reflns_limit_k_min -17
_diffrn_reflns_limit_l_max 27
_diffrn_reflns_limit_l_min -23
_diffrn_reflns_number 36358
_diffrn_reflns_point_group_measured_fraction_full 0.997
_diffrn_reflns_point_group_measured_fraction_max 0.980
_diffrn_reflns_theta_full 25.242
_diffrn_reflns_theta_max 35.629
_diffrn_reflns_theta_min 2.284
_exptl_absorpt_coefficient_mu 0.212
_exptl_absorpt_correction_T_max 0.7492
_exptl_absorpt_correction_T_min 0.6960
_exptl_absorpt_correction_type multi-scan
_exptl_absorpt_process_details SADABS
_exptl_crystal_colour yellow
_exptl_crystal_density_diffrn 1.297
_exptl_crystal_description block
_exptl_crystal_F_000 620
_exptl_crystal_size_max 0.358
_exptl_crystal_size_mid 0.309
_exptl_crystal_size_min 0.280
_refine_diff_density_max 0.557
_refine_diff_density_min -0.441
_refine_diff_density_rms 0.064
_refine_ls_extinction_method none
_refine_ls_goodness_of_fit_ref 1.044
_refine_ls_hydrogen_treatment constr
_refine_ls_matrix_type full
_refine_ls_number_parameters 380
_refine_ls_number_reflns 13634
_refine_ls_number_restraints 0
_refine_ls_restrained_S_all 1.044
_refine_ls_R_factor_all 0.0554
_refine_ls_R_factor_gt 0.0425
_refine_ls_shift/su_max 0.001
_refine_ls_shift/su_mean 0.000
_refine_ls_structure_factor_coef Fsqd
_refine_ls_weighting_details 'w=1/[\s^2^(Fo^2^)+(0.0385P)^2^+0.6907P] where P=(Fo^2^+2Fc^2^)/3'
_refine_ls_weighting_scheme calc
_refine_ls_wR_factor_gt 0.0979
_refine_ls_wR_factor_ref 0.1074
_reflns_Friedel_coverage 0.000
_reflns_number_gt 11272
_reflns_number_total 13634
_reflns_threshold_expression 'I > 2\s(I)'
_cod_data_source_file d3dt01632c2.cif
_cod_data_source_block chwi360
_cod_original_formula_sum 'C17.50 H16 N2 O0.50 S'
_cod_database_code 7713372
_shelx_space_group_comment
;
The symmetry employed for this shelxl refinement is uniquely defined
by the following loop, which should always be used as a source of
symmetry information in preference to the above space-group names.
They are only intended as comments.
;
_shelx_estimated_absorpt_t_min 0.928
_shelx_estimated_absorpt_t_max 0.943
_shelxl_version_number 2014-3

loop_
_space_group_symop_operation_xyz
'x, y, z'
'-x, -y, -z'

loop_
_atom_site_label
_atom_site_type_symbol
_atom_site_fract_x
_atom_site_fract_y
_atom_site_fract_z
_atom_site_U_iso_or_equiv
_atom_site_adp_type
_atom_site_occupancy
_atom_site_site_symmetry_order
_atom_site_calc_flag
_atom_site_refinement_flags_posn
_atom_site_refinement_flags_adp
_atom_site_refinement_flags_occupancy
_atom_site_disorder_assembly
_atom_site_disorder_group
C1 C 0.34068(11) -0.06690(10) 0.10988(6) 0.01709(16) Uani 1 1 d . . . . .
H1 H 0.3492 0.0193 0.1046 0.021 Uiso 1 1 calc R U . . .
C2 C 0.40034(12) -0.17010(12) 0.05533(7) 0.0231(2) Uani 1 1 d . . . . .
H2 H 0.4502 -0.1542 0.0135 0.028 Uiso 1 1 calc R U . . .
C3 C 0.38658(14) -0.29663(12) 0.06236(7) 0.0270(2) Uani 1 1 d . . . . .
H3 H 0.4274 -0.3674 0.0255 0.032 Uiso 1 1 calc R U . . .
C4 C 0.31316(13) -0.31925(11) 0.12329(7) 0.0237(2) Uani 1 1 d . . . . .
H4 H 0.3033 -0.4061 0.1274 0.028 Uiso 1 1 calc R U . . .
C4A C 0.25328(10) -0.21645(9) 0.17890(6) 0.01588(16) Uani 1 1 d . . . . .
C5 C 0.17596(11) -0.24422(10) 0.24509(7) 0.01824(17) Uani 1 1 d . . . . .
H5A H 0.1283 -0.3371 0.2224 0.022 Uiso 1 1 calc R U . . .
H5B H 0.0957 -0.1850 0.2551 0.022 Uiso 1 1 calc R U . . .
C6 C 0.28290(11) -0.22350(10) 0.33009(7) 0.01788(17) Uani 1 1 d . . . . .
H6A H 0.2270 -0.2544 0.3673 0.021 Uiso 1 1 calc R U . . .
H6B H 0.3632 -0.2822 0.3184 0.021 Uiso 1 1 calc R U . . .
N7 N 0.35529(9) -0.08801(8) 0.37967(5) 0.01594(14) Uani 1 1 d . . . . .
H7 H 0.4405 -0.0877 0.4141 0.019 Uiso 1 1 calc R U . . .
C8 C 0.32113(10) 0.03337(9) 0.38407(6) 0.01391(15) Uani 1 1 d . . . . .
S1 S 0.40902(3) 0.16643(2) 0.46862(2) 0.01800(5) Uani 1 1 d . . . . .
C8A C 0.21390(10) 0.06123(9) 0.31645(6) 0.01287(14) Uani 1 1 d . . . . .
N9 N 0.12696(9) 0.16438(8) 0.34052(5) 0.01647(14) Uani 1 1 d . . . . .
H9 H 0.1192 0.2072 0.3937 0.020 Uiso 1 1 calc R U . . .
C9A C 0.05489(10) 0.18956(9) 0.26895(6) 0.01525(15) Uani 1 1 d . . . . .
C10 C -0.05065(12) 0.27875(11) 0.26113(7) 0.02143(19) Uani 1 1 d . . . . .
H10 H -0.0821 0.3354 0.3099 0.026 Uiso 1 1 calc R U . . .
C11 C -0.10705(13) 0.28055(11) 0.17890(7) 0.0239(2) Uani 1 1 d . . . . .
H11 H -0.1800 0.3389 0.1712 0.029 Uiso 1 1 calc R U . . .
C12 C -0.05905(12) 0.19799(11) 0.10627(7) 0.02035(18) Uani 1 1 d . . . . .
H12 H -0.0982 0.2035 0.0510 0.024 Uiso 1 1 calc R U . . .
C13 C 0.04414(10) 0.10923(10) 0.11448(6) 0.01543(15) Uani 1 1 d . . . . .
H13 H 0.0759 0.0536 0.0655 0.019 Uiso 1 1 calc R U . . .
C13A C 0.10099(10) 0.10309(9) 0.19693(6) 0.01252(14) Uani 1 1 d . . . . .
C13B C 0.20007(10) 0.01965(8) 0.22760(5) 0.01174(14) Uani 1 1 d . . . . .
C13C C 0.26812(10) -0.08866(9) 0.17250(6) 0.01339(14) Uani 1 1 d . . . . .
C14 C -0.20857(12) 0.61083(10) 0.12547(6) 0.01909(17) Uani 1 1 d . . . . .
H14 H -0.2073 0.5202 0.1221 0.023 Uiso 1 1 calc R U . . .
C15 C -0.17021(13) 0.64946(12) 0.05916(7) 0.0249(2) Uani 1 1 d . . . . .
H15 H -0.1435 0.5861 0.0113 0.030 Uiso 1 1 calc R U . . .
C16 C -0.17138(14) 0.78197(13) 0.06364(7) 0.0265(2) Uani 1 1 d . . . . .
H16 H -0.1448 0.8101 0.0190 0.032 Uiso 1 1 calc R U . . .
C17 C -0.21154(12) 0.87224(11) 0.13371(7) 0.02189(19) Uani 1 1 d . . . . .
H17 H -0.2120 0.9625 0.1362 0.026 Uiso 1 1 calc R U . . .
C17A C -0.25167(10) 0.83582(10) 0.20140(6) 0.01638(16) Uani 1 1 d . . . . .
C18 C -0.30179(12) 0.94688(10) 0.26966(7) 0.02007(18) Uani 1 1 d . . . . .
H18A H -0.2398 1.0302 0.2775 0.024 Uiso 1 1 calc R U . . .
H18B H -0.4067 0.9580 0.2471 0.024 Uiso 1 1 calc R U . . .
C19 C -0.29462(11) 0.93199(9) 0.35735(6) 0.01718(16) Uani 1 1 d . . . . .
H19A H -0.3233 1.0140 0.3962 0.021 Uiso 1 1 calc R U . . .
H19B H -0.3688 0.8575 0.3520 0.021 Uiso 1 1 calc R U . . .
N20 N -0.14601(9) 0.90716(8) 0.39621(5) 0.01571(14) Uani 1 1 d . . . . .
H20 H -0.0743 0.9737 0.4151 0.019 Uiso 1 1 calc R U . . .
C21 C -0.11180(10) 0.79181(9) 0.40501(6) 0.01326(14) Uani 1 1 d . . . . .
S2 S 0.03660(3) 0.78106(2) 0.47892(2) 0.01507(5) Uani 1 1 d . . . . .
C21A C -0.21100(10) 0.67426(9) 0.34922(6) 0.01309(14) Uani 1 1 d . . . . .
N22 N -0.24865(9) 0.57535(8) 0.38135(5) 0.01428(13) Uani 1 1 d . . . . .
H22 H -0.2140 0.5736 0.4336 0.017 Uiso 1 1 calc R U . . .
C22A C -0.34883(10) 0.48039(9) 0.31845(6) 0.01376(15) Uani 1 1 d . . . . .
C23 C -0.42192(11) 0.36399(10) 0.32216(7) 0.01817(17) Uani 1 1 d . . . . .
H23 H -0.4044 0.3400 0.3730 0.022 Uiso 1 1 calc R U . . .
C24 C -0.52040(12) 0.28596(10) 0.24863(7) 0.02152(19) Uani 1 1 d . . . . .
H24 H -0.5722 0.2068 0.2490 0.026 Uiso 1 1 calc R U . . .
C25 C -0.54590(12) 0.32105(10) 0.17290(7) 0.02002(18) Uani 1 1 d . . . . .
H25 H -0.6150 0.2654 0.1236 0.024 Uiso 1 1 calc R U . . .
C26 C -0.47239(11) 0.43481(9) 0.16896(6) 0.01583(15) Uani 1 1 d . . . . .
H26 H -0.4891 0.4568 0.1174 0.019 Uiso 1 1 calc R U . . .
C26A C -0.37179(10) 0.51766(9) 0.24334(6) 0.01313(14) Uani 1 1 d . . . . .
C26B C -0.28202(10) 0.64240(9) 0.26324(6) 0.01309(14) Uani 1 1 d . . . . .
C26C C -0.24937(10) 0.70180(9) 0.19774(6) 0.01447(15) Uani 1 1 d . . . . .
O1 O -0.15633(9) 0.51844(8) 0.53839(5) 0.02291(15) Uani 1 1 d . . . . .
H100 H -0.1080 0.4498 0.5352 0.027 Uiso 1 1 d R U . . .
C27 C -0.27684(15) 0.50848(12) 0.58107(8) 0.0279(2) Uani 1 1 d . . . . .
H27A H -0.3360 0.4217 0.5525 0.042 Uiso 1 1 calc R U . . .
H27B H -0.3410 0.5791 0.5787 0.042 Uiso 1 1 calc R U . . .
H27C H -0.2362 0.5177 0.6412 0.042 Uiso 1 1 calc R U . . .

loop_
_atom_site_aniso_label
_atom_site_aniso_U_11
_atom_site_aniso_U_22
_atom_site_aniso_U_33
_atom_site_aniso_U_23
_atom_site_aniso_U_13
_atom_site_aniso_U_12
C1 0.0166(4) 0.0215(4) 0.0120(3) 0.0039(3) 0.0026(3) 0.0032(3)
C2 0.0206(4) 0.0337(5) 0.0133(4) 0.0038(4) 0.0046(3) 0.0094(4)
C3 0.0306(5) 0.0288(5) 0.0175(4) 0.0003(4) 0.0044(4) 0.0159(4)
C4 0.0291(5) 0.0181(4) 0.0195(4) 0.0012(3) 0.0010(4) 0.0096(4)
C4A 0.0160(4) 0.0141(4) 0.0147(4) 0.0023(3) -0.0004(3) 0.0030(3)
C5 0.0166(4) 0.0147(4) 0.0231(4) 0.0073(3) 0.0014(3) 0.0003(3)
C6 0.0201(4) 0.0158(4) 0.0205(4) 0.0096(3) 0.0042(3) 0.0025(3)
N7 0.0159(3) 0.0175(3) 0.0151(3) 0.0071(3) 0.0009(3) 0.0047(3)
C8 0.0142(3) 0.0174(4) 0.0118(3) 0.0064(3) 0.0033(3) 0.0046(3)
S1 0.02184(11) 0.01770(10) 0.01229(9) 0.00429(8) -0.00157(8) 0.00440(8)
C8A 0.0139(3) 0.0143(3) 0.0109(3) 0.0046(3) 0.0022(3) 0.0043(3)
N9 0.0193(4) 0.0195(4) 0.0111(3) 0.0046(3) 0.0032(3) 0.0093(3)
C9A 0.0165(4) 0.0167(4) 0.0126(3) 0.0051(3) 0.0016(3) 0.0057(3)
C10 0.0231(4) 0.0228(5) 0.0195(4) 0.0072(4) 0.0042(4) 0.0124(4)
C11 0.0249(5) 0.0257(5) 0.0241(5) 0.0125(4) 0.0026(4) 0.0126(4)
C12 0.0203(4) 0.0247(5) 0.0182(4) 0.0119(4) -0.0003(3) 0.0054(3)
C13 0.0158(4) 0.0184(4) 0.0123(3) 0.0068(3) 0.0002(3) 0.0014(3)
C13A 0.0129(3) 0.0130(3) 0.0117(3) 0.0050(3) 0.0007(3) 0.0014(3)
C13B 0.0128(3) 0.0116(3) 0.0108(3) 0.0038(3) 0.0016(3) 0.0016(3)
C13C 0.0123(3) 0.0148(4) 0.0110(3) 0.0023(3) 0.0002(3) 0.0024(3)
C14 0.0220(4) 0.0201(4) 0.0147(4) 0.0053(3) 0.0040(3) -0.0014(3)
C15 0.0282(5) 0.0301(5) 0.0161(4) 0.0070(4) 0.0066(4) -0.0032(4)
C16 0.0279(5) 0.0344(6) 0.0204(5) 0.0149(4) 0.0043(4) -0.0067(4)
C17 0.0211(4) 0.0238(5) 0.0228(5) 0.0140(4) -0.0002(4) -0.0054(4)
C17A 0.0147(4) 0.0174(4) 0.0172(4) 0.0087(3) -0.0010(3) -0.0025(3)
C18 0.0213(4) 0.0162(4) 0.0227(4) 0.0088(3) -0.0001(3) 0.0026(3)
C19 0.0162(4) 0.0143(4) 0.0194(4) 0.0043(3) 0.0013(3) 0.0028(3)
N20 0.0164(3) 0.0115(3) 0.0169(3) 0.0037(3) -0.0006(3) 0.0000(2)
C21 0.0148(3) 0.0124(3) 0.0118(3) 0.0030(3) 0.0028(3) 0.0002(3)
S2 0.01575(9) 0.01377(9) 0.01368(9) 0.00317(7) 0.00024(7) 0.00128(7)
C21A 0.0146(3) 0.0114(3) 0.0129(3) 0.0039(3) 0.0021(3) -0.0001(3)
N22 0.0180(3) 0.0122(3) 0.0120(3) 0.0040(2) 0.0021(3) -0.0010(3)
C22A 0.0150(4) 0.0115(3) 0.0141(3) 0.0034(3) 0.0029(3) 0.0001(3)
C23 0.0215(4) 0.0148(4) 0.0189(4) 0.0067(3) 0.0043(3) -0.0019(3)
C24 0.0226(4) 0.0159(4) 0.0243(5) 0.0061(4) 0.0031(4) -0.0054(3)
C25 0.0197(4) 0.0166(4) 0.0196(4) 0.0030(3) 0.0000(3) -0.0042(3)
C26 0.0163(4) 0.0146(4) 0.0145(4) 0.0032(3) 0.0010(3) -0.0001(3)
C26A 0.0139(3) 0.0117(3) 0.0134(3) 0.0035(3) 0.0032(3) 0.0006(3)
C26B 0.0146(3) 0.0118(3) 0.0123(3) 0.0035(3) 0.0023(3) 0.0000(3)
C26C 0.0146(4) 0.0160(4) 0.0127(3) 0.0061(3) 0.0007(3) -0.0017(3)
O1 0.0285(4) 0.0227(4) 0.0222(4) 0.0120(3) 0.0072(3) 0.0075(3)
C27 0.0343(6) 0.0248(5) 0.0308(6) 0.0141(4) 0.0125(5) 0.0055(4)

loop_
_atom_type_symbol
_atom_type_description
_atom_type_scat_dispersion_real
_atom_type_scat_dispersion_imag
_atom_type_scat_source
C C 0.0033 0.0016 'International Tables Vol C Tables 4.2.6.8 and 6.1.1.4'
H H 0.0000 0.0000 'International Tables Vol C Tables 4.2.6.8 and 6.1.1.4'
N N 0.0061 0.0033 'International Tables Vol C Tables 4.2.6.8 and 6.1.1.4'
O O 0.0106 0.0060 'International Tables Vol C Tables 4.2.6.8 and 6.1.1.4'
S S 0.1246 0.1234 'International Tables Vol C Tables 4.2.6.8 and 6.1.1.4'

loop_
_geom_angle_atom_site_label_1
_geom_angle_atom_site_label_2
_geom_angle_atom_site_label_3
_geom_angle
_geom_angle_site_symmetry_1
_geom_angle_site_symmetry_3
_geom_angle_publ_flag
C2 C1 C13C 120.79(10) . . ?
C2 C1 H1 119.6 . . ?
C13C C1 H1 119.6 . . ?
C3 C2 C1 119.64(10) . . ?
C3 C2 H2 120.2 . . ?
C1 C2 H2 120.2 . . ?
C4 C3 C2 119.86(9) . . ?
C4 C3 H3 120.1 . . ?
C2 C3 H3 120.1 . . ?
C3 C4 C4A 121.19(10) . . ?
C3 C4 H4 119.4 . . ?
C4A C4 H4 119.4 . . ?
C4 C4A C13C 119.09(10) . . ?
C4 C4A C5 119.77(9) . . ?
C13C C4A C5 121.14(8) . . ?
C4A C5 C6 112.61(8) . . ?
C4A C5 H5A 109.1 . . ?
C6 C5 H5A 109.1 . . ?
C4A C5 H5B 109.1 . . ?
C6 C5 H5B 109.1 . . ?
H5A C5 H5B 107.8 . . ?
N7 C6 C5 118.23(8) . . ?
N7 C6 H6A 107.8 . . ?
C5 C6 H6A 107.8 . . ?
N7 C6 H6B 107.8 . . ?
C5 C6 H6B 107.8 . . ?
H6A C6 H6B 107.1 . . ?
C8 N7 C6 134.55(8) . . ?
C8 N7 H7 112.7 . . ?
C6 N7 H7 112.7 . . ?
N7 C8 C8A 123.12(8) . . ?
N7 C8 S1 119.93(7) . . ?
C8A C8 S1 116.89(7) . . ?
N9 C8A C13B 109.07(8) . . ?
N9 C8A C8 118.36(8) . . ?
C13B C8A C8 131.30(8) . . ?
C9A N9 C8A 109.51(7) . . ?
C9A N9 H9 125.2 . . ?
C8A N9 H9 125.2 . . ?
N9 C9A C10 129.92(9) . . ?
N9 C9A C13A 107.77(8) . . ?
C10 C9A C13A 122.28(9) . . ?
C11 C10 C9A 116.88(9) . . ?
C11 C10 H10 121.6 . . ?
C9A C10 H10 121.6 . . ?
C10 C11 C12 121.80(9) . . ?
C10 C11 H11 119.1 . . ?
C12 C11 H11 119.1 . . ?
C13 C12 C11 120.93(9) . . ?
C13 C12 H12 119.5 . . ?
C11 C12 H12 119.5 . . ?
C12 C13 C13A 118.57(9) . . ?
C12 C13 H13 120.7 . . ?
C13A C13 H13 120.7 . . ?
C13 C13A C9A 119.49(8) . . ?
C13 C13A C13B 133.15(8) . . ?
C9A C13A C13B 107.32(8) . . ?
C8A C13B C13A 106.28(7) . . ?
C8A C13B C13C 128.92(8) . . ?
C13A C13B C13C 124.80(8) . . ?
C4A C13C C1 119.41(8) . . ?
C4A C13C C13B 120.05(8) . . ?
C1 C13C C13B 120.44(8) . . ?
C15 C14 C26C 122.19(10) . . ?
C15 C14 H14 118.9 . . ?
C26C C14 H14 118.9 . . ?
C14 C15 C16 119.27(10) . . ?
C14 C15 H15 120.4 . . ?
C16 C15 H15 120.4 . . ?
C17 C16 C15 119.32(10) . . ?
C17 C16 H16 120.3 . . ?
C15 C16 H16 120.3 . . ?
C16 C17 C17A 122.62(10) . . ?
C16 C17 H17 118.7 . . ?
C17A C17 H17 118.7 . . ?
C17 C17A C26C 118.41(9) . . ?
C17 C17A C18 114.87(9) . . ?
C26C C17A C18 126.63(9) . . ?
C19 C18 C17A 117.73(8) . . ?
C19 C18 H18A 107.9 . . ?
C17A C18 H18A 107.9 . . ?
C19 C18 H18B 107.9 . . ?
C17A C18 H18B 107.9 . . ?
H18A C18 H18B 107.2 . . ?
N20 C19 C18 113.51(8) . . ?
N20 C19 H19A 108.9 . . ?
C18 C19 H19A 108.9 . . ?
N20 C19 H19B 108.9 . . ?
C18 C19 H19B 108.9 . . ?
H19A C19 H19B 107.7 . . ?
C21 N20 C19 124.82(8) . . ?
C21 N20 H20 117.6 . . ?
C19 N20 H20 117.6 . . ?
N20 C21 C21A 116.49(8) . . ?
N20 C21 S2 122.11(7) . . ?
C21A C21 S2 121.37(7) . . ?
N22 C21A C26B 110.37(8) . . ?
N22 C21A C21 119.83(8) . . ?
C26B C21A C21 129.80(8) . . ?
C22A N22 C21A 108.63(8) . . ?
C22A N22 H22 125.7 . . ?
C21A N22 H22 125.7 . . ?
N22 C22A C23 129.16(9) . . ?
N22 C22A C26A 108.24(8) . . ?
C23 C22A C26A 122.60(8) . . ?
C24 C23 C22A 117.02(9) . . ?
C24 C23 H23 121.5 . . ?
C22A C23 H23 121.5 . . ?
C23 C24 C25 121.57(9) . . ?
C23 C24 H24 119.2 . . ?
C25 C24 H24 119.2 . . ?
C26 C25 C24 121.37(9) . . ?
C26 C25 H25 119.3 . . ?
C24 C25 H25 119.3 . . ?
C25 C26 C26A 118.56(9) . . ?
C25 C26 H26 120.7 . . ?
C26A C26 H26 120.7 . . ?
C26 C26A C22A 118.88(8) . . ?
C26 C26A C26B 133.64(9) . . ?
C22A C26A C26B 107.46(8) . . ?
C21A C26B C26A 105.25(8) . . ?
C21A C26B C26C 128.98(8) . . ?
C26A C26B C26C 124.31(8) . . ?
C17A C26C C14 118.18(9) . . ?
C17A C26C C26B 127.54(8) . . ?
C14 C26C C26B 114.27(8) . . ?
C27 O1 H100 108.1 . . ?
O1 C27 H27A 109.5 . . ?
O1 C27 H27B 109.5 . . ?
H27A C27 H27B 109.5 . . ?
O1 C27 H27C 109.5 . . ?
H27A C27 H27C 109.5 . . ?
H27B C27 H27C 109.5 . . ?

loop_
_geom_bond_atom_site_label_1
_geom_bond_atom_site_label_2
_geom_bond_distance
_geom_bond_site_symmetry_2
_geom_bond_publ_flag
C1 C2 1.3924(14) . ?
C1 C13C 1.4034(13) . ?
C1 H1 0.9500 . ?
C2 C3 1.3913(18) . ?
C2 H2 0.9500 . ?
C3 C4 1.3867(18) . ?
C3 H3 0.9500 . ?
C4 C4A 1.3995(14) . ?
C4 H4 0.9500 . ?
C4A C13C 1.4009(13) . ?
C4A C5 1.5066(14) . ?
C5 C6 1.5193(14) . ?
C5 H5A 0.9900 . ?
C5 H5B 0.9900 . ?
C6 N7 1.4758(13) . ?
C6 H6A 0.9900 . ?
C6 H6B 0.9900 . ?
N7 C8 1.3264(12) . ?
N7 H7 0.8800 . ?
C8 C8A 1.4706(12) . ?
C8 S1 1.7004(10) . ?
C8A N9 1.3830(11) . ?
C8A C13B 1.3906(12) . ?
N9 C9A 1.3676(12) . ?
N9 H9 0.8800 . ?
C9A C10 1.4000(13) . ?
C9A C13A 1.4125(12) . ?
C10 C11 1.3850(15) . ?
C10 H10 0.9500 . ?
C11 C12 1.4122(16) . ?
C11 H11 0.9500 . ?
C12 C13 1.3829(14) . ?
C12 H12 0.9500 . ?
C13 C13A 1.4057(13) . ?
C13 H13 0.9500 . ?
C13A C13B 1.4354(12) . ?
C13B C13C 1.4722(12) . ?
C14 C15 1.3889(15) . ?
C14 C26C 1.4130(13) . ?
C14 H14 0.9500 . ?
C15 C16 1.3906(17) . ?
C15 H15 0.9500 . ?
C16 C17 1.3820(17) . ?
C16 H16 0.9500 . ?
C17 C17A 1.4043(14) . ?
C17 H17 0.9500 . ?
C17A C26C 1.4111(13) . ?
C17A C18 1.5165(15) . ?
C18 C19 1.5128(15) . ?
C18 H18A 0.9900 . ?
C18 H18B 0.9900 . ?
C19 N20 1.4671(12) . ?
C19 H19A 0.9900 . ?
C19 H19B 0.9900 . ?
N20 C21 1.3266(12) . ?
N20 H20 0.8800 . ?
C21 C21A 1.4572(12) . ?
C21 S2 1.6958(9) . ?
C21A N22 1.3794(12) . ?
C21A C26B 1.3940(13) . ?
N22 C22A 1.3685(12) . ?
N22 H22 0.8800 . ?
C22A C23 1.4049(13) . ?
C22A C26A 1.4148(13) . ?
C23 C24 1.3816(14) . ?
C23 H23 0.9500 . ?
C24 C25 1.4119(16) . ?
C24 H24 0.9500 . ?
C25 C26 1.3836(14) . ?
C25 H25 0.9500 . ?
C26 C26A 1.4145(13) . ?
C26 H26 0.9500 . ?
C26A C26B 1.4405(12) . ?
C26B C26C 1.4895(13) . ?
O1 C27 1.4287(14) . ?
O1 H100 0.8629 . ?
C27 H27A 0.9800 . ?
C27 H27B 0.9800 . ?
C27 H27C 0.9800 . ?

loop_
_geom_hbond_atom_site_label_D
_geom_hbond_atom_site_label_H
_geom_hbond_atom_site_label_A
_geom_hbond_distance_DH
_geom_hbond_distance_HA
_geom_hbond_distance_DA
_geom_hbond_angle_DHA
_geom_hbond_site_symmetry_A
C6 H6A S2 0.99 2.72 3.6255(10) 152.2 1_545
N7 H7 S1 0.88 2.57 3.3595(8) 150.0 2_656
N9 H9 S2 0.88 2.74 3.4990(9) 145.8 2_566
C19 H19B N7 0.99 2.69 3.2824(13) 118.5 1_465
N20 H20 S2 0.88 2.63 3.3184(8) 136.4 2_576
N22 H22 O1 0.88 2.01 2.8665(11) 164.7 .
O1 H100 S2 0.86 2.52 3.3620(8) 164.5 2_566

loop_
_geom_torsion_atom_site_label_1
_geom_torsion_atom_site_label_2
_geom_torsion_atom_site_label_3
_geom_torsion_atom_site_label_4
_geom_torsion
_geom_torsion_site_symmetry_1
_geom_torsion_site_symmetry_2
_geom_torsion_site_symmetry_3
_geom_torsion_site_symmetry_4
_geom_torsion_publ_flag
C13C C1 C2 C3 0.65(15) . . . . ?
C1 C2 C3 C4 0.27(17) . . . . ?
C2 C3 C4 C4A -0.62(17) . . . . ?
C3 C4 C4A C13C 0.04(16) . . . . ?
C3 C4 C4A C5 -179.21(10) . . . . ?
C4 C4A C5 C6 90.27(11) . . . . ?
C13C C4A C5 C6 -88.97(11) . . . . ?
C4A C5 C6 N7 64.68(11) . . . . ?
C5 C6 N7 C8 24.77(16) . . . . ?
C6 N7 C8 C8A -19.59(16) . . . . ?
C6 N7 C8 S1 163.37(9) . . . . ?
N7 C8 C8A N9 146.51(9) . . . . ?
S1 C8 C8A N9 -36.36(11) . . . . ?
N7 C8 C8A C13B -47.96(15) . . . . ?
S1 C8 C8A C13B 129.16(9) . . . . ?
C13B C8A N9 C9A 0.91(11) . . . . ?
C8 C8A N9 C9A 169.45(8) . . . . ?
C8A N9 C9A C10 175.83(11) . . . . ?
C8A N9 C9A C13A -2.09(11) . . . . ?
N9 C9A C10 C11 -178.75(11) . . . . ?
C13A C9A C10 C11 -1.09(16) . . . . ?
C9A C10 C11 C12 -0.95(18) . . . . ?
C10 C11 C12 C13 1.64(18) . . . . ?
C11 C12 C13 C13A -0.23(15) . . . . ?
C12 C13 C13A C9A -1.75(14) . . . . ?
C12 C13 C13A C13B 175.84(10) . . . . ?
N9 C9A C13A C13 -179.41(8) . . . . ?
C10 C9A C13A C13 2.47(15) . . . . ?
N9 C9A C13A C13B 2.44(10) . . . . ?
C10 C9A C13A C13B -175.68(9) . . . . ?
N9 C8A C13B C13A 0.62(10) . . . . ?
C8 C8A C13B C13A -165.92(9) . . . . ?
N9 C8A C13B C13C -178.37(9) . . . . ?
C8 C8A C13B C13C 15.09(16) . . . . ?
C13 C13A C13B C8A -179.66(10) . . . . ?
C9A C13A C13B C8A -1.87(10) . . . . ?
C13 C13A C13B C13C -0.62(16) . . . . ?
C9A C13A C13B C13C 177.17(8) . . . . ?
C4 C4A C13C C1 0.86(14) . . . . ?
C5 C4A C13C C1 -179.89(9) . . . . ?
C4 C4A C13C C13B 177.21(9) . . . . ?
C5 C4A C13C C13B -3.55(13) . . . . ?
C2 C1 C13C C4A -1.22(14) . . . . ?
C2 C1 C13C C13B -177.54(9) . . . . ?
C8A C13B C13C C4A 51.78(13) . . . . ?
C13A C13B C13C C4A -127.03(10) . . . . ?
C8A C13B C13C C1 -131.92(10) . . . . ?
C13A C13B C13C C1 49.27(13) . . . . ?
C26C C14 C15 C16 0.15(17) . . . . ?
C14 C15 C16 C17 -0.39(17) . . . . ?
C15 C16 C17 C17A 0.02(17) . . . . ?
C16 C17 C17A C26C 0.59(15) . . . . ?
C16 C17 C17A C18 -176.26(10) . . . . ?
C17 C17A C18 C19 -159.08(9) . . . . ?
C26C C17A C18 C19 24.38(14) . . . . ?
C17A C18 C19 N20 54.49(12) . . . . ?
C18 C19 N20 C21 -107.99(11) . . . . ?
C19 N20 C21 C21A 20.47(13) . . . . ?
C19 N20 C21 S2 -157.94(8) . . . . ?
N20 C21 C21A N22 -140.12(9) . . . . ?
S2 C21 C21A N22 38.30(11) . . . . ?
N20 C21 C21A C26B 38.55(14) . . . . ?
S2 C21 C21A C26B -143.02(9) . . . . ?
C26B C21A N22 C22A -2.37(10) . . . . ?
C21 C21A N22 C22A 176.55(8) . . . . ?
C21A N22 C22A C23 -177.74(9) . . . . ?
C21A N22 C22A C26A 1.97(10) . . . . ?
N22 C22A C23 C24 179.02(10) . . . . ?
C26A C22A C23 C24 -0.65(14) . . . . ?
C22A C23 C24 C25 0.38(16) . . . . ?
C23 C24 C25 C26 0.46(17) . . . . ?
C24 C25 C26 C26A -1.02(15) . . . . ?
C25 C26 C26A C22A 0.73(13) . . . . ?
C25 C26 C26A C26B -177.63(10) . . . . ?
N22 C22A C26A C26 -179.63(8) . . . . ?
C23 C22A C26A C26 0.10(14) . . . . ?
N22 C22A C26A C26B -0.88(10) . . . . ?
C23 C22A C26A C26B 178.86(9) . . . . ?
N22 C21A C26B C26A 1.75(10) . . . . ?
C21 C21A C26B C26A -177.02(9) . . . . ?
N22 C21A C26B C26C -164.72(9) . . . . ?
C21 C21A C26B C26C 16.51(16) . . . . ?
C26 C26A C26B C21A 177.97(10) . . . . ?
C22A C26A C26B C21A -0.52(10) . . . . ?
C26 C26A C26B C26C -14.75(16) . . . . ?
C22A C26A C26B C26C 166.76(8) . . . . ?
C17 C17A C26C C14 -0.80(13) . . . . ?
C18 C17A C26C C14 175.64(9) . . . . ?
C17 C17A C26C C26B 177.62(9) . . . . ?
C18 C17A C26C C26B -5.94(15) . . . . ?
C15 C14 C26C C17A 0.45(15) . . . . ?
C15 C14 C26C C26B -178.18(10) . . . . ?
C21A C26B C26C C17A -59.11(15) . . . . ?
C26A C26B C26C C17A 136.75(10) . . . . ?
C21A C26B C26C C14 119.36(11) . . . . ?
C26A C26B C26C C14 -44.78(13) . . . . ?
